data_7016927
loop_
_publ_author_name
'Bratsos, Ioannis'
'Simonin, Camilla'
'Zangrando, Ennio'
'Gianferrara, Teresa'
'Bergamo, Alberta'
'Alessio, Enzo'

_publ_section_title
;
 New half sandwich-type Ru(ii) coordination compounds characterized by
 the fac-Ru(dmso-S)(3) fragment: influence of the face-capping group on
 the chemical behavior and in vitro anticancer activity.
;
_journal_issue 37
_journal_name_full 'Dalton transactions (Cambridge, England : 2003)'
_journal_page_first 9533
_journal_page_last 9543
_journal_paper_doi 10.1039/c1dt11043h
_journal_volume 40
_journal_year 2011
_chemical_formula_sum 'C14 H44 Cl4 N2 O6 Ru2 S6'
_chemical_formula_weight 872.81
_chemical_name_systematic
;
?
;
_space_group_IT_number 61
_symmetry_cell_setting orthorhombic
_symmetry_space_group_name_Hall '-P 2ac 2ab'
_symmetry_space_group_name_H-M 'P b c a'
_atom_sites_solution_hydrogens geom
_atom_sites_solution_primary direct
_atom_sites_solution_secondary difmap
_audit_creation_method SHELXL-97
_cell_angle_alpha 90.00
_cell_angle_beta 90.00
_cell_angle_gamma 90.00
_cell_formula_units_Z 8
_cell_length_a 14.3210(11)
_cell_length_b 26.898(3)
_cell_length_c 16.1320(15)
_cell_measurement_temperature 100(2)
_cell_volume 6214.1(10)
_computing_cell_refinement 'Denzo (Otwinowski & Minor 1997)'
_computing_data_reduction 'Denzo and Scalepack (Otwinowski & Minor 1997)'
_computing_molecular_graphics 'Ortep3 for Windows (Farrugia,1997)'
_computing_publication_material 'Wingx 1.80.05 (Farrugia, 1999)'
_computing_structure_refinement 'SHELX97 (Sheldrick, 2008)'
_computing_structure_solution 'SHELX97 (Sheldrick, 2008)'
_diffrn_ambient_temperature 100(2)
_diffrn_measured_fraction_theta_full 0.998
_diffrn_measured_fraction_theta_max 0.998
_diffrn_measurement_device_type 'Enraf-Nonius dip1030 image plate diffractometer'
_diffrn_measurement_method '\f-scans with narrow frames'
_diffrn_radiation_monochromator graphite
_diffrn_radiation_source 'fine-focus sealed tube'
_diffrn_radiation_type synchrotron
_diffrn_radiation_wavelength 1.00000
_diffrn_reflns_av_R_equivalents 0.0487
_diffrn_reflns_av_sigmaI/netI 0.0301
_diffrn_reflns_limit_h_max 12
_diffrn_reflns_limit_h_min -12
_diffrn_reflns_limit_k_max 23
_diffrn_reflns_limit_k_min -23
_diffrn_reflns_limit_l_max 14
_diffrn_reflns_limit_l_min -14
_diffrn_reflns_number 22588
_diffrn_reflns_theta_full 26.44
_diffrn_reflns_theta_max 26.44
_diffrn_reflns_theta_min 2.13
_exptl_absorpt_coefficient_mu 4.315
_exptl_absorpt_correction_type none
_exptl_crystal_colour yellow
_exptl_crystal_density_diffrn 1.866
_exptl_crystal_density_method 'not measured'
_exptl_crystal_description block
_exptl_crystal_F_000 3536
_exptl_crystal_size_max 0.33
_exptl_crystal_size_mid 0.24
_exptl_crystal_size_min 0.21
_refine_diff_density_max 0.338
_refine_diff_density_min -0.534
_refine_diff_density_rms 0.110
_refine_ls_extinction_method none
_refine_ls_goodness_of_fit_ref 1.137
_refine_ls_hydrogen_treatment constr
_refine_ls_matrix_type full
_refine_ls_number_parameters 319
_refine_ls_number_reflns 2294
_refine_ls_number_restraints 0
_refine_ls_restrained_S_all 1.137
_refine_ls_R_factor_all 0.0293
_refine_ls_R_factor_gt 0.0261
_refine_ls_shift/su_max 0.001
_refine_ls_shift/su_mean 0.000
_refine_ls_structure_factor_coef Fsqd
_refine_ls_weighting_details 'calc w=1/[\s^2^(Fo^2^)+(0.0401P)^2^+0.0000P] where P=(Fo^2^+2Fc^2^)/3'
_refine_ls_weighting_scheme calc
_refine_ls_wR_factor_gt 0.0663
_refine_ls_wR_factor_ref 0.0688
_reflns_number_gt 2063
_reflns_number_total 2294
_reflns_threshold_expression >2\s(I)
_cod_data_source_file c1dt11043h.txt
_cod_data_source_block 3
_cod_original_cell_volume 6214.1(9)
_cod_original_sg_symbol_H-M 'P bca'
_cod_database_code 7016927

loop_
_symmetry_equiv_pos_as_xyz
'x, y, z'
'-x+1/2, -y, z+1/2'
'x+1/2, -y+1/2, -z'
'-x, y+1/2, -z+1/2'
'-x, -y, -z'
'x-1/2, y, -z-1/2'
'-x-1/2, y-1/2, z'
'x, -y-1/2, z-1/2'

loop_
_atom_site_label
_atom_site_type_symbol
_atom_site_fract_x
_atom_site_fract_y
_atom_site_fract_z
_atom_site_U_iso_or_equiv
_atom_site_adp_type
_atom_site_occupancy
_atom_site_symmetry_multiplicity
_atom_site_calc_flag
_atom_site_refinement_flags
Ru1 Ru 0.04175(3) 0.276218(15) 0.32672(2) 0.0164(2) Uani 1 1 d .
Ru2 Ru -0.26814(3) 0.479266(15) 0.33356(2) 0.0162(2) Uani 1 1 d .
Cl1 Cl 0.15506(9) 0.30294(5) 0.22441(7) 0.0242(4) Uani 1 1 d .
Cl2 Cl -0.05014(8) 0.24174(5) 0.21419(7) 0.0225(4) Uani 1 1 d .
Cl3 Cl -0.17989(9) 0.51690(5) 0.22121(7) 0.0254(4) Uani 1 1 d .
Cl4 Cl -0.38377(9) 0.45480(5) 0.23059(7) 0.0219(4) Uani 1 1 d .
S1 S 0.12662(9) 0.30727(5) 0.43255(8) 0.0227(4) Uani 1 1 d .
S2 S -0.07708(9) 0.25997(5) 0.41594(8) 0.0225(4) Uani 1 1 d .
S3 S 0.10907(9) 0.19915(5) 0.33210(8) 0.0218(4) Uani 1 1 d .
S4 S -0.14835(9) 0.49319(5) 0.42204(8) 0.0210(4) Uani 1 1 d .
S5 S -0.35136(9) 0.44452(5) 0.43803(8) 0.0228(4) Uani 1 1 d .
S6 S -0.33627(10) 0.55591(5) 0.34777(8) 0.0237(4) Uani 1 1 d .
O1 O 0.1573(2) 0.27204(12) 0.4966(2) 0.0353(11) Uani 1 1 d .
O2 O -0.1258(2) 0.30616(12) 0.4421(2) 0.0296(10) Uani 1 1 d .
O3 O 0.0611(2) 0.16076(12) 0.3826(2) 0.0264(10) Uani 1 1 d .
O4 O -0.0935(2) 0.44720(12) 0.44162(19) 0.0252(9) Uani 1 1 d .
O5 O -0.3749(3) 0.47698(14) 0.5081(2) 0.0411(11) Uani 1 1 d .
O6 O -0.2852(2) 0.59367(12) 0.3968(2) 0.0336(10) Uani 1 1 d .
N1 N -0.0212(3) 0.34728(14) 0.3093(2) 0.0165(11) Uani 1 1 d .
H1A H -0.0490 0.3562 0.3585 0.020 Uiso 1 1 calc R
H1B H 0.0258 0.3698 0.2995 0.020 Uiso 1 1 calc R
N2 N -0.2053(3) 0.40909(14) 0.3098(2) 0.0153(11) Uani 1 1 d .
H2A H -0.1779 0.3986 0.3583 0.018 Uiso 1 1 calc R
H2B H -0.2525 0.3870 0.2980 0.018 Uiso 1 1 calc R
C1 C 0.2267(3) 0.34128(19) 0.4022(3) 0.0305(15) Uani 1 1 d .
H1C H 0.2687 0.3196 0.3707 0.046 Uiso 1 1 calc R
H1D H 0.2591 0.3536 0.4516 0.046 Uiso 1 1 calc R
H1E H 0.2078 0.3695 0.3676 0.046 Uiso 1 1 calc R
C2 C 0.0687(4) 0.3557(2) 0.4883(3) 0.0359(16) Uani 1 1 d .
H2C H 0.1085 0.3668 0.5341 0.054 Uiso 1 1 calc R
H2D H 0.0096 0.3431 0.5105 0.054 Uiso 1 1 calc R
H2E H 0.0564 0.3836 0.4510 0.054 Uiso 1 1 calc R
C3 C -0.1647(3) 0.21963(18) 0.3782(3) 0.0255(15) Uani 1 1 d .
H3A H -0.1910 0.2333 0.3269 0.038 Uiso 1 1 calc R
H3B H -0.2143 0.2164 0.4198 0.038 Uiso 1 1 calc R
H3C H -0.1375 0.1869 0.3670 0.038 Uiso 1 1 calc R
C4 C -0.0477(4) 0.22727(18) 0.5077(3) 0.0307(16) Uani 1 1 d .
H4A H -0.1029 0.2247 0.5433 0.046 Uiso 1 1 calc R
H4B H 0.0018 0.2452 0.5371 0.046 Uiso 1 1 calc R
H4C H -0.0257 0.1939 0.4932 0.046 Uiso 1 1 calc R
C5 C 0.1239(4) 0.17251(18) 0.2317(3) 0.0259(15) Uani 1 1 d .
H5A H 0.0626 0.1652 0.2076 0.039 Uiso 1 1 calc R
H5B H 0.1599 0.1417 0.2363 0.039 Uiso 1 1 calc R
H5C H 0.1573 0.1960 0.1960 0.039 Uiso 1 1 calc R
C6 C 0.2278(3) 0.2002(2) 0.3630(3) 0.0268(15) Uani 1 1 d .
H6A H 0.2553 0.1672 0.3549 0.040 Uiso 1 1 calc R
H6B H 0.2319 0.2094 0.4217 0.040 Uiso 1 1 calc R
H6C H 0.2618 0.2247 0.3295 0.040 Uiso 1 1 calc R
C7 C -0.0656(3) 0.53716(19) 0.3858(3) 0.0262(15) Uani 1 1 d .
H7A H -0.0339 0.5239 0.3367 0.039 Uiso 1 1 calc R
H7B H -0.0196 0.5437 0.4293 0.039 Uiso 1 1 calc R
H7C H -0.0977 0.5682 0.3713 0.039 Uiso 1 1 calc R
C8 C -0.1774(4) 0.52035(18) 0.5191(3) 0.0247(14) Uani 1 1 d .
H8A H -0.1201 0.5274 0.5501 0.037 Uiso 1 1 calc R
H8B H -0.2164 0.4972 0.5509 0.037 Uiso 1 1 calc R
H8C H -0.2117 0.5514 0.5099 0.037 Uiso 1 1 calc R
C9 C -0.2963(4) 0.39089(19) 0.4810(3) 0.0385(17) Uani 1 1 d .
H9A H -0.3328 0.3789 0.5283 0.058 Uiso 1 1 calc R
H9B H -0.2332 0.3996 0.4995 0.058 Uiso 1 1 calc R
H9C H -0.2927 0.3648 0.4388 0.058 Uiso 1 1 calc R
C10 C -0.4567(4) 0.4152(2) 0.4063(3) 0.0355(16) Uani 1 1 d .
H10A H -0.5001 0.4404 0.3852 0.053 Uiso 1 1 calc R
H10B H -0.4849 0.3981 0.4538 0.053 Uiso 1 1 calc R
H10C H -0.4431 0.3910 0.3625 0.053 Uiso 1 1 calc R
C11 C -0.4524(4) 0.5536(2) 0.3839(3) 0.0394(17) Uani 1 1 d .
H11A H -0.4804 0.5867 0.3800 0.059 Uiso 1 1 calc R
H11B H -0.4529 0.5426 0.4418 0.059 Uiso 1 1 calc R
H11C H -0.4883 0.5302 0.3500 0.059 Uiso 1 1 calc R
C12 C -0.3603(4) 0.58348(18) 0.2494(3) 0.0325(15) Uani 1 1 d .
H12A H -0.3014 0.5906 0.2208 0.049 Uiso 1 1 calc R
H12B H -0.3951 0.6145 0.2575 0.049 Uiso 1 1 calc R
H12C H -0.3977 0.5605 0.2159 0.049 Uiso 1 1 calc R
C13 C -0.0917(3) 0.35322(18) 0.2426(3) 0.0199(14) Uani 1 1 d .
H13A H -0.1416 0.3281 0.2500 0.024 Uiso 1 1 calc R
H13B H -0.0618 0.3472 0.1882 0.024 Uiso 1 1 calc R
C14 C -0.1345(3) 0.40459(18) 0.2432(3) 0.0205(14) Uani 1 1 d .
H14A H -0.0849 0.4297 0.2518 0.025 Uiso 1 1 calc R
H14B H -0.1642 0.4112 0.1889 0.025 Uiso 1 1 calc R

loop_
_atom_site_aniso_label
_atom_site_aniso_U_11
_atom_site_aniso_U_22
_atom_site_aniso_U_33
_atom_site_aniso_U_23
_atom_site_aniso_U_13
_atom_site_aniso_U_12
Ru1 0.0147(3) 0.0153(4) 0.0193(3) -0.00026(19) -0.0009(2) -0.0005(2)
Ru2 0.0148(3) 0.0149(4) 0.0190(3) 0.00023(19) 0.00027(19) 0.0003(2)
Cl1 0.0229(9) 0.0225(9) 0.0271(9) 0.0012(6) 0.0049(7) -0.0020(7)
Cl2 0.0218(8) 0.0235(9) 0.0222(8) -0.0019(7) -0.0029(6) -0.0004(7)
Cl3 0.0245(9) 0.0249(9) 0.0267(9) 0.0045(7) 0.0024(7) -0.0023(7)
Cl4 0.0203(9) 0.0218(9) 0.0237(8) 0.0006(7) -0.0026(6) -0.0011(7)
S1 0.0214(9) 0.0205(10) 0.0262(9) -0.0020(8) -0.0041(7) -0.0015(8)
S2 0.0220(9) 0.0219(10) 0.0235(9) -0.0035(7) 0.0017(7) -0.0013(8)
S3 0.0182(9) 0.0172(10) 0.0300(9) 0.0008(7) -0.0007(7) -0.0006(8)
S4 0.0206(9) 0.0202(10) 0.0221(9) -0.0013(7) 0.0000(7) -0.0019(8)
S5 0.0211(9) 0.0234(10) 0.0240(9) -0.0002(8) 0.0035(7) -0.0028(8)
S6 0.0234(10) 0.0165(10) 0.0311(9) -0.0007(7) -0.0011(7) 0.0016(8)
O1 0.036(3) 0.036(3) 0.034(2) 0.007(2) -0.0117(19) -0.002(2)
O2 0.032(2) 0.018(2) 0.038(2) -0.0055(19) 0.0139(18) 0.004(2)
O3 0.022(2) 0.017(2) 0.039(2) 0.0103(19) 0.0014(18) -0.0037(19)
O4 0.025(2) 0.022(2) 0.029(2) -0.0008(18) -0.0095(17) 0.008(2)
O5 0.044(3) 0.042(3) 0.038(3) -0.007(2) 0.008(2) -0.003(2)
O6 0.044(3) 0.014(2) 0.043(2) -0.0092(19) -0.013(2) 0.000(2)
N1 0.014(3) 0.012(3) 0.023(3) 0.000(2) 0.001(2) -0.001(2)
N2 0.014(3) 0.008(3) 0.023(3) -0.002(2) -0.001(2) 0.003(2)
C1 0.026(4) 0.034(4) 0.031(4) 0.003(3) -0.003(3) -0.006(3)
C2 0.038(4) 0.036(4) 0.034(4) -0.013(3) -0.001(3) 0.000(3)
C3 0.017(4) 0.032(4) 0.027(3) 0.001(3) 0.007(3) -0.003(3)
C4 0.037(4) 0.035(4) 0.021(3) 0.004(3) 0.002(3) -0.013(3)
C5 0.027(4) 0.016(3) 0.035(4) -0.012(3) 0.002(3) 0.008(3)
C6 0.019(4) 0.024(4) 0.038(4) 0.000(3) -0.001(3) 0.001(3)
C7 0.022(4) 0.029(4) 0.028(3) -0.006(3) -0.003(3) -0.009(3)
C8 0.029(4) 0.020(4) 0.025(3) -0.006(3) -0.003(3) -0.002(3)
C9 0.044(4) 0.032(4) 0.040(4) 0.023(3) 0.013(3) 0.007(3)
C10 0.040(4) 0.036(4) 0.031(4) 0.000(3) 0.006(3) -0.020(3)
C11 0.037(4) 0.026(4) 0.055(4) 0.003(3) 0.011(3) 0.014(3)
C12 0.042(4) 0.019(4) 0.037(4) 0.005(3) -0.012(3) 0.001(3)
C13 0.015(3) 0.021(4) 0.024(3) 0.004(3) -0.001(3) -0.001(3)
C14 0.017(3) 0.020(4) 0.024(3) -0.003(3) 0.001(3) 0.001(3)

loop_
_atom_type_symbol
_atom_type_description
_atom_type_scat_dispersion_real
_atom_type_scat_dispersion_imag
_atom_type_scat_source
C C 0.0074 0.0035 'International Tables Vol C Tables 4.2.6.8 and 6.1.1.4'
H H 0.0000 0.0000 'International Tables Vol C Tables 4.2.6.8 and 6.1.1.4'
N N 0.0136 0.0070 'International Tables Vol C Tables 4.2.6.8 and 6.1.1.4'
O O 0.0227 0.0128 'International Tables Vol C Tables 4.2.6.8 and 6.1.1.4'
S S 0.2073 0.2439 'International Tables Vol C Tables 4.2.6.8 and 6.1.1.4'
Cl Cl 0.2413 0.3112 'International Tables Vol C Tables 4.2.6.8 and 6.1.1.4'
Ru Ru -0.5010 1.5477 'International Tables Vol C Tables 4.2.6.8 and 6.1.1.4'

loop_
_geom_angle_atom_site_label_1
_geom_angle_atom_site_label_2
_geom_angle_atom_site_label_3
_geom_angle
N1 Ru1 S1 89.77(11)
N1 Ru1 S2 86.51(11)
S1 Ru1 S2 89.73(5)
N1 Ru1 S3 174.57(11)
S1 Ru1 S3 94.58(5)
S2 Ru1 S3 96.74(5)
N1 Ru1 Cl1 85.84(11)
S1 Ru1 Cl1 92.57(5)
S2 Ru1 Cl1 172.00(5)
S3 Ru1 Cl1 90.71(5)
N1 Ru1 Cl2 90.82(10)
S1 Ru1 Cl2 179.14(5)
S2 Ru1 Cl2 89.67(5)
S3 Ru1 Cl2 84.87(5)
Cl1 Ru1 Cl2 88.11(4)
N2 Ru2 S4 86.55(11)
N2 Ru2 S5 89.45(11)
S4 Ru2 S5 89.87(5)
N2 Ru2 S6 175.35(11)
S4 Ru2 S6 96.36(5)
S5 Ru2 S6 94.17(5)
N2 Ru2 Cl3 90.88(11)
S4 Ru2 Cl3 90.41(5)
S5 Ru2 Cl3 179.58(5)
S6 Ru2 Cl3 85.49(5)
N2 Ru2 Cl4 85.69(11)
S4 Ru2 Cl4 171.95(5)
S5 Ru2 Cl4 92.19(5)
S6 Ru2 Cl4 91.25(5)
Cl3 Ru2 Cl4 87.57(4)
O1 S1 C1 106.6(2)
O1 S1 C2 104.8(2)
C1 S1 C2 98.0(3)
O1 S1 Ru1 117.00(15)
C1 S1 Ru1 114.74(18)
C2 S1 Ru1 113.65(18)
O2 S2 C3 106.1(2)
O2 S2 C4 106.9(2)
C3 S2 C4 98.7(2)
O2 S2 Ru1 111.76(15)
C3 S2 Ru1 115.59(17)
C4 S2 Ru1 116.52(19)
O3 S3 C6 107.6(2)
O3 S3 C5 105.9(2)
C6 S3 C5 98.5(2)
O3 S3 Ru1 117.15(14)
C6 S3 Ru1 113.57(19)
C5 S3 Ru1 112.31(17)
O4 S4 C7 105.7(2)
O4 S4 C8 106.0(2)
C7 S4 C8 100.0(2)
O4 S4 Ru2 113.18(14)
C7 S4 Ru2 114.12(17)
C8 S4 Ru2 116.51(18)
O5 S5 C10 106.9(2)
O5 S5 C9 106.4(2)
C10 S5 C9 97.4(3)
O5 S5 Ru2 116.66(16)
C10 S5 Ru2 114.54(18)
C9 S5 Ru2 112.96(18)
O6 S6 C11 108.3(2)
O6 S6 C12 106.6(2)
C11 S6 C12 97.3(3)
O6 S6 Ru2 117.41(15)
C11 S6 Ru2 113.74(19)
C12 S6 Ru2 111.52(18)
C13 N1 Ru1 118.7(3)
C13 N1 H1A 107.6
Ru1 N1 H1A 107.6
C13 N1 H1B 107.6
Ru1 N1 H1B 107.6
H1A N1 H1B 107.1
C14 N2 Ru2 119.5(3)
C14 N2 H2A 107.4
Ru2 N2 H2A 107.4
C14 N2 H2B 107.4
Ru2 N2 H2B 107.4
H2A N2 H2B 107.0
S1 C1 H1C 109.5
S1 C1 H1D 109.5
H1C C1 H1D 109.5
S1 C1 H1E 109.5
H1C C1 H1E 109.5
H1D C1 H1E 109.5
S1 C2 H2C 109.5
S1 C2 H2D 109.5
H2C C2 H2D 109.5
S1 C2 H2E 109.5
H2C C2 H2E 109.5
H2D C2 H2E 109.5
S2 C3 H3A 109.5
S2 C3 H3B 109.5
H3A C3 H3B 109.5
S2 C3 H3C 109.5
H3A C3 H3C 109.5
H3B C3 H3C 109.5
S2 C4 H4A 109.5
S2 C4 H4B 109.5
H4A C4 H4B 109.5
S2 C4 H4C 109.5
H4A C4 H4C 109.5
H4B C4 H4C 109.5
S3 C5 H5A 109.5
S3 C5 H5B 109.5
H5A C5 H5B 109.5
S3 C5 H5C 109.5
H5A C5 H5C 109.5
H5B C5 H5C 109.5
S3 C6 H6A 109.5
S3 C6 H6B 109.5
H6A C6 H6B 109.5
S3 C6 H6C 109.5
H6A C6 H6C 109.5
H6B C6 H6C 109.5
S4 C7 H7A 109.5
S4 C7 H7B 109.5
H7A C7 H7B 109.5
S4 C7 H7C 109.5
H7A C7 H7C 109.5
H7B C7 H7C 109.5
S4 C8 H8A 109.5
S4 C8 H8B 109.5
H8A C8 H8B 109.5
S4 C8 H8C 109.5
H8A C8 H8C 109.5
H8B C8 H8C 109.5
S5 C9 H9A 109.5
S5 C9 H9B 109.5
H9A C9 H9B 109.5
S5 C9 H9C 109.5
H9A C9 H9C 109.5
H9B C9 H9C 109.5
S5 C10 H10A 109.5
S5 C10 H10B 109.5
H10A C10 H10B 109.5
S5 C10 H10C 109.5
H10A C10 H10C 109.5
H10B C10 H10C 109.5
S6 C11 H11A 109.5
S6 C11 H11B 109.5
H11A C11 H11B 109.5
S6 C11 H11C 109.5
H11A C11 H11C 109.5
H11B C11 H11C 109.5
S6 C12 H12A 109.5
S6 C12 H12B 109.5
H12A C12 H12B 109.5
S6 C12 H12C 109.5
H12A C12 H12C 109.5
H12B C12 H12C 109.5
N1 C13 C14 111.7(4)
N1 C13 H13A 109.3
C14 C13 H13A 109.3
N1 C13 H13B 109.3
C14 C13 H13B 109.3
H13A C13 H13B 107.9
N2 C14 C13 110.9(4)
N2 C14 H14A 109.5
C13 C14 H14A 109.5
N2 C14 H14B 109.5
C13 C14 H14B 109.5
H14A C14 H14B 108.1

loop_
_geom_bond_atom_site_label_1
_geom_bond_atom_site_label_2
_geom_bond_distance
Ru1 N1 2.132(4)
Ru1 S1 2.2561(13)
Ru1 S2 2.2712(13)
Ru1 S3 2.2879(14)
Ru1 Cl1 2.4236(13)
Ru1 Cl2 2.4264(12)
Ru2 N2 2.126(4)
Ru2 S4 2.2630(13)
Ru2 S5 2.2659(13)
Ru2 S6 2.2923(14)
Ru2 Cl3 2.4304(13)
Ru2 Cl4 2.4361(12)
S1 O1 1.469(3)
S1 C1 1.769(5)
S1 C2 1.787(5)
S2 O2 1.486(3)
S2 C3 1.767(5)
S2 C4 1.772(5)
S3 O3 1.484(3)
S3 C6 1.772(5)
S3 C5 1.784(5)
S4 O4 1.499(3)
S4 C7 1.773(5)
S4 C8 1.778(5)
S5 O5 1.468(4)
S5 C10 1.777(5)
S5 C9 1.784(5)
S6 O6 1.481(3)
S6 C11 1.763(5)
S6 C12 1.785(5)
N1 C13 1.483(6)
N1 H1A 0.9200
N1 H1B 0.9200
N2 C14 1.482(6)
N2 H2A 0.9200
N2 H2B 0.9200
C1 H1C 0.9800
C1 H1D 0.9800
C1 H1E 0.9800
C2 H2C 0.9800
C2 H2D 0.9800
C2 H2E 0.9800
C3 H3A 0.9800
C3 H3B 0.9800
C3 H3C 0.9800
C4 H4A 0.9800
C4 H4B 0.9800
C4 H4C 0.9800
C5 H5A 0.9800
C5 H5B 0.9800
C5 H5C 0.9800
C6 H6A 0.9800
C6 H6B 0.9800
C6 H6C 0.9800
C7 H7A 0.9800
C7 H7B 0.9800
C7 H7C 0.9800
C8 H8A 0.9800
C8 H8B 0.9800
C8 H8C 0.9800
C9 H9A 0.9800
C9 H9B 0.9800
C9 H9C 0.9800
C10 H10A 0.9800
C10 H10B 0.9800
C10 H10C 0.9800
C11 H11A 0.9800
C11 H11B 0.9800
C11 H11C 0.9800
C12 H12A 0.9800
C12 H12B 0.9800
C12 H12C 0.9800
C13 C14 1.512(7)
C13 H13A 0.9900
C13 H13B 0.9900
C14 H14A 0.9900
C14 H14B 0.9900

loop_
_geom_torsion_atom_site_label_1
_geom_torsion_atom_site_label_2
_geom_torsion_atom_site_label_3
_geom_torsion_atom_site_label_4
_geom_torsion
N1 Ru1 S1 O1 153.8(2)
S2 Ru1 S1 O1 67.30(18)
S3 Ru1 S1 O1 -29.43(18)
Cl1 Ru1 S1 O1 -120.36(18)
Cl2 Ru1 S1 O1 21(3)
N1 Ru1 S1 C1 -80.1(2)
S2 Ru1 S1 C1 -166.7(2)
S3 Ru1 S1 C1 96.6(2)
Cl1 Ru1 S1 C1 5.7(2)
Cl2 Ru1 S1 C1 147(3)
N1 Ru1 S1 C2 31.5(2)
S2 Ru1 S1 C2 -55.1(2)
S3 Ru1 S1 C2 -151.8(2)
Cl1 Ru1 S1 C2 117.3(2)
Cl2 Ru1 S1 C2 -101(3)
N1 Ru1 S2 O2 -16.64(19)
S1 Ru1 S2 O2 73.14(16)
S3 Ru1 S2 O2 167.72(16)
Cl1 Ru1 S2 O2 -33.6(4)
Cl2 Ru1 S2 O2 -107.48(16)
N1 Ru1 S2 C3 104.8(2)
S1 Ru1 S2 C3 -165.4(2)
S3 Ru1 S2 C3 -70.8(2)
Cl1 Ru1 S2 C3 87.8(4)
Cl2 Ru1 S2 C3 14.0(2)
N1 Ru1 S2 C4 -139.9(2)
S1 Ru1 S2 C4 -50.1(2)
S3 Ru1 S2 C4 44.5(2)
Cl1 Ru1 S2 C4 -156.9(4)
Cl2 Ru1 S2 C4 129.3(2)
N1 Ru1 S3 O3 -123.3(11)
S1 Ru1 S3 O3 93.60(16)
S2 Ru1 S3 O3 3.33(17)
Cl1 Ru1 S3 O3 -173.77(16)
Cl2 Ru1 S3 O3 -85.73(16)
N1 Ru1 S3 C6 110.3(12)
S1 Ru1 S3 C6 -32.8(2)
S2 Ru1 S3 C6 -123.1(2)
Cl1 Ru1 S3 C6 59.8(2)
Cl2 Ru1 S3 C6 147.8(2)
N1 Ru1 S3 C5 -0.4(12)
S1 Ru1 S3 C5 -143.52(19)
S2 Ru1 S3 C5 126.21(19)
Cl1 Ru1 S3 C5 -50.88(19)
Cl2 Ru1 S3 C5 37.15(19)
N2 Ru2 S4 O4 -13.35(18)
S5 Ru2 S4 O4 76.11(16)
S6 Ru2 S4 O4 170.29(15)
Cl3 Ru2 S4 O4 -104.20(16)
Cl4 Ru2 S4 O4 -28.8(4)
N2 Ru2 S4 C7 107.6(2)
S5 Ru2 S4 C7 -163.0(2)
S6 Ru2 S4 C7 -68.8(2)
Cl3 Ru2 S4 C7 16.7(2)
Cl4 Ru2 S4 C7 92.1(4)
N2 Ru2 S4 C8 -136.7(2)
S5 Ru2 S4 C8 -47.2(2)
S6 Ru2 S4 C8 47.0(2)
Cl3 Ru2 S4 C8 132.5(2)
Cl4 Ru2 S4 C8 -152.1(4)
N2 Ru2 S5 O5 149.3(2)
S4 Ru2 S5 O5 62.74(18)
S6 Ru2 S5 O5 -33.62(18)
Cl3 Ru2 S5 O5 -69(8)
Cl4 Ru2 S5 O5 -125.04(18)
N2 Ru2 S5 C10 -84.8(2)
S4 Ru2 S5 C10 -171.4(2)
S6 Ru2 S5 C10 92.3(2)
Cl3 Ru2 S5 C10 57(8)
Cl4 Ru2 S5 C10 0.9(2)
N2 Ru2 S5 C9 25.5(2)
S4 Ru2 S5 C9 -61.1(2)
S6 Ru2 S5 C9 -157.4(2)
Cl3 Ru2 S5 C9 167(39)
Cl4 Ru2 S5 C9 111.1(2)
N2 Ru2 S6 O6 -121.7(13)
S4 Ru2 S6 O6 6.91(17)
S5 Ru2 S6 O6 97.25(17)
Cl3 Ru2 S6 O6 -83.00(17)
Cl4 Ru2 S6 O6 -170.46(17)
N2 Ru2 S6 C11 110.5(13)
S4 Ru2 S6 C11 -120.9(2)
S5 Ru2 S6 C11 -30.6(2)
Cl3 Ru2 S6 C11 149.1(2)
Cl4 Ru2 S6 C11 61.7(2)
N2 Ru2 S6 C12 1.7(14)
S4 Ru2 S6 C12 130.27(19)
S5 Ru2 S6 C12 -139.39(19)
Cl3 Ru2 S6 C12 40.36(19)
Cl4 Ru2 S6 C12 -47.1(2)
S1 Ru1 N1 C13 -179.7(3)
S2 Ru1 N1 C13 -90.0(3)
S3 Ru1 N1 C13 37.0(13)
Cl1 Ru1 N1 C13 87.7(3)
Cl2 Ru1 N1 C13 -0.3(3)
S4 Ru2 N2 C14 -88.8(3)
S5 Ru2 N2 C14 -178.7(3)
S6 Ru2 N2 C14 40.1(15)
Cl3 Ru2 N2 C14 1.5(3)
Cl4 Ru2 N2 C14 89.0(3)
Ru1 N1 C13 C14 175.6(3)
Ru2 N2 C14 C13 174.1(3)
N1 C13 C14 N2 -77.8(5)
